data_7027735
loop_
_publ_author_name
'Hemmert, Catherine'
'Renz, Michael'
'Gornitzka, Heinz'
'Meunier, Bernard'

_publ_section_title
;
 Synthesis, characterization and crystal structures of copper(II)
 complexes containing multidentate polypyridine ligands&#x200A;&#x2020;
;
_journal_issue 22
_journal_name_full 'Journal of the Chemical Society, Dalton Transactions'
_journal_page_first 3989
_journal_paper_doi 10.1039/a906118e
_journal_year 1999
_chemical_formula_sum 'C24 H27 Cu N5 O6 S'
_chemical_formula_weight 577.11
_chemical_name_systematic
; 
 ? 
;
_space_group_IT_number 14
_symmetry_cell_setting monoclinic
_symmetry_space_group_name_Hall '-P 2yn'
_symmetry_space_group_name_H-M 'P 1 21/n 1'
_atom_sites_solution_hydrogens geom
_atom_sites_solution_primary direct
_atom_sites_solution_secondary difmap
_audit_creation_method SHELXL-97
_cell_angle_alpha 90.00
_cell_angle_beta 105.980(10)
_cell_angle_gamma 90.00
_cell_formula_units_Z 4
_cell_length_a 12.5060(10)
_cell_length_b 12.9980(10)
_cell_length_c 15.891(2)
_cell_measurement_reflns_used 5000
_cell_measurement_temperature 173(2)
_cell_measurement_theta_max 23.25
_cell_measurement_theta_min 2.31
_cell_volume 2483.3(4)
_computing_cell_refinement STOE-IPDS
_computing_data_collection STOE-IPDS
_computing_data_reduction STOE-IPDS
_computing_molecular_graphics 'ZORTEP (Zsolnai, 1998)'
_computing_publication_material 'SHELXL-97 (Sheldrick, 1997)'
_computing_structure_refinement 'SHELXL-97 (Sheldrick, 1997)'
_computing_structure_solution 'SHELXS-97 (Sheldrick, 1990)'
_diffrn_ambient_temperature 173(2)
_diffrn_measured_fraction_theta_full 0.997
_diffrn_measured_fraction_theta_max 0.997
_diffrn_measurement_device_type STOE-IPDS
_diffrn_measurement_method phi-scans
_diffrn_radiation_monochromator graphite
_diffrn_radiation_source 'fine-focus sealed tube'
_diffrn_radiation_type MoK\a
_diffrn_radiation_wavelength 0.71073
_diffrn_reflns_av_R_equivalents 0.0626
_diffrn_reflns_av_sigmaI/netI 0.0707
_diffrn_reflns_limit_h_max 14
_diffrn_reflns_limit_h_min -14
_diffrn_reflns_limit_k_max 14
_diffrn_reflns_limit_k_min -14
_diffrn_reflns_limit_l_max 18
_diffrn_reflns_limit_l_min -18
_diffrn_reflns_number 19178
_diffrn_reflns_theta_full 23.25
_diffrn_reflns_theta_max 23.25
_diffrn_reflns_theta_min 2.31
_exptl_absorpt_coefficient_mu 1.014
_exptl_absorpt_correction_T_max 0.8871
_exptl_absorpt_correction_T_min 0.7477
_exptl_absorpt_correction_type numerical
_exptl_crystal_colour blue
_exptl_crystal_density_diffrn 1.544
_exptl_crystal_density_method 'not measured'
_exptl_crystal_description plate
_exptl_crystal_F_000 1196
_exptl_crystal_size_max 0.7
_exptl_crystal_size_mid 0.6
_exptl_crystal_size_min 0.1
_refine_diff_density_max 0.550
_refine_diff_density_min -0.315
_refine_diff_density_rms 0.056
_refine_ls_extinction_method none
_refine_ls_goodness_of_fit_ref 0.824
_refine_ls_hydrogen_treatment mixed
_refine_ls_matrix_type full
_refine_ls_number_parameters 343
_refine_ls_number_reflns 3558
_refine_ls_number_restraints 0
_refine_ls_restrained_S_all 0.824
_refine_ls_R_factor_all 0.0559
_refine_ls_R_factor_gt 0.0324
_refine_ls_shift/su_max 0.000
_refine_ls_shift/su_mean 0.000
_refine_ls_structure_factor_coef Fsqd
_refine_ls_weighting_details 'w=1/[\s^2^(Fo^2^)+(0.0282P)^2^+0.0000P] where P=(Fo^2^+2Fc^2^)/3'
_refine_ls_weighting_scheme calc
_refine_ls_wR_factor_gt 0.0605
_refine_ls_wR_factor_ref 0.0640
_reflns_number_gt 2433
_reflns_number_total 3558
_reflns_threshold_expression >2sigma(I)
_cod_data_source_file 906118esup1.cif
_cod_data_source_block 2
_cod_depositor_comments
;
The following automatic conversions were performed:

'_refine_ls_weighting_scheme' value 'calc
w=1/[\s^2^(Fo^2^)+(0.0282P)^2^+0.0000P] where P=(Fo^2^+2Fc^2^)/3' was
changed to 'calc'. New tag '_refine_ls_weighting_details' was
created. The value of the new tag was set to
'w=1/[\s^2^(Fo^2^)+(0.0282P)^2^+0.0000P] where P=(Fo^2^+2Fc^2^)/3'.

Automatic conversion script
Id: cif_fix_values 3143 2015-03-26 13:38:13Z robertas 
;
_cod_original_sg_symbol_H-M P2(1)/n
_cod_database_code 7027735

loop_
_symmetry_equiv_pos_as_xyz
'x, y, z'
'x+1/2, -y+1/2, z+1/2'
'-x, -y, -z'
'-x-1/2, y-1/2, -z-1/2'

loop_
_atom_site_label
_atom_site_type_symbol
_atom_site_fract_x
_atom_site_fract_y
_atom_site_fract_z
_atom_site_U_iso_or_equiv
_atom_site_adp_type
_atom_site_occupancy
_atom_site_calc_flag
_atom_site_refinement_flags
Cu1 Cu 0.37197(3) 0.00885(3) 0.04549(2) 0.02216(11) Uani 1 d .
S1 S 0.24686(7) -0.14197(7) -0.10425(5) 0.0267(2) Uani 1 d .
O1 O 0.35114(18) -0.08919(19) -0.04906(15) 0.0259(6) Uani 1 d .
O2 O 0.2034(2) -0.0828(2) -0.18341(18) 0.0535(8) Uani 1 d .
O3 O 0.1672(2) -0.1501(3) -0.0515(2) 0.0583(9) Uani 1 d .
O4 O 0.2800(2) -0.24479(19) -0.12526(16) 0.0337(6) Uani 1 d .
N1 N 0.4184(2) -0.0947(2) 0.14069(18) 0.0229(7) Uani 1 d .
N2 N 0.4027(2) 0.1327(3) 0.30982(18) 0.0322(7) Uani 1 d .
N3 N 0.3661(2) 0.1338(2) -0.02609(18) 0.0240(6) Uani 1 d .
N4 N 0.3205(2) 0.3054(2) 0.15551(19) 0.0294(7) Uani 1 d .
N5 N 0.4254(2) 0.1066(2) 0.14448(18) 0.0213(6) Uani 1 d .
H5N H 0.371(3) 0.120(3) 0.160(2) 0.032 Uiso 1 d .
C1 C 0.3900(3) -0.1942(3) 0.1351(2) 0.0302(8) Uani 1 d .
H1 H 0.3460 -0.2201 0.0806 0.036 Uiso 1 calc R
C2 C 0.4220(3) -0.2605(3) 0.2050(2) 0.0309(8) Uani 1 d .
H2 H 0.3988 -0.3303 0.1995 0.037 Uiso 1 calc R
C3 C 0.4879(3) -0.2238(3) 0.2829(2) 0.0292(8) Uani 1 d .
H3 H 0.5133 -0.2686 0.3315 0.035 Uiso 1 calc R
C4 C 0.5170(3) -0.1211(3) 0.2901(2) 0.0277(8) Uani 1 d .
H4 H 0.5619 -0.0944 0.3439 0.033 Uiso 1 calc R
C5 C 0.4801(3) -0.0572(3) 0.2179(2) 0.0226(8) Uani 1 d .
C6 C 0.5068(3) 0.0566(3) 0.2195(2) 0.0223(7) Uani 1 d .
H6 H 0.5831 0.0652 0.2121 0.027 Uiso 1 calc R
C7 C 0.5042(3) 0.1047(3) 0.3058(2) 0.0227(7) Uani 1 d .
C8 C 0.5989(3) 0.1157(3) 0.3747(2) 0.0304(8) Uani 1 d .
H8 H 0.6695 0.0947 0.3694 0.036 Uiso 1 calc R
C9 C 0.5877(3) 0.1586(3) 0.4522(2) 0.0411(10) Uani 1 d .
H9 H 0.6507 0.1668 0.5013 0.049 Uiso 1 calc R
C10 C 0.4849(3) 0.1887(3) 0.4565(2) 0.0415(10) Uani 1 d .
H10 H 0.4754 0.2188 0.5084 0.050 Uiso 1 calc R
C11 C 0.3955(3) 0.1748(3) 0.3848(2) 0.0428(10) Uani 1 d .
H11 H 0.3243 0.1962 0.3886 0.051 Uiso 1 calc R
C12 C 0.3211(3) 0.1401(3) -0.1139(2) 0.0276(8) Uani 1 d .
H12 H 0.2875 0.0807 -0.1450 0.033 Uiso 1 calc R
C13 C 0.3227(3) 0.2295(3) -0.1593(2) 0.0278(8) Uani 1 d .
H13 H 0.2892 0.2326 -0.2206 0.033 Uiso 1 calc R
C14 C 0.3741(3) 0.3155(3) -0.1141(2) 0.0314(8) Uani 1 d .
H14 H 0.3777 0.3778 -0.1445 0.038 Uiso 1 calc R
C15 C 0.4203(3) 0.3098(3) -0.0245(2) 0.0292(8) Uani 1 d .
H15 H 0.4558 0.3679 0.0075 0.035 Uiso 1 calc R
C16 C 0.4136(3) 0.2173(3) 0.0178(2) 0.0239(7) Uani 1 d .
C17 C 0.4624(3) 0.2063(3) 0.1161(2) 0.0226(7) Uani 1 d .
H17 H 0.5453 0.2050 0.1291 0.027 Uiso 1 calc R
C18 C 0.4302(3) 0.2965(3) 0.1644(2) 0.0232(7) Uani 1 d .
C19 C 0.5081(3) 0.3642(3) 0.2138(2) 0.0294(8) Uani 1 d .
H19 H 0.5849 0.3559 0.2179 0.035 Uiso 1 calc R
C20 C 0.4727(3) 0.4437(3) 0.2569(2) 0.0376(9) Uani 1 d .
H20 H 0.5244 0.4915 0.2907 0.045 Uiso 1 calc R
C21 C 0.3611(3) 0.4526(3) 0.2499(2) 0.0383(9) Uani 1 d .
H21 H 0.3344 0.5057 0.2799 0.046 Uiso 1 calc R
C22 C 0.2888(3) 0.3830(3) 0.1988(2) 0.0359(9) Uani 1 d .
H22 H 0.2117 0.3903 0.1939 0.043 Uiso 1 calc R
C23 C 0.1210(3) 0.0903(3) 0.0310(3) 0.0443(10) Uani 1 d .
H23A H 0.1557 0.1534 0.0596 0.066 Uiso 1 calc R
H23B H 0.0519 0.0773 0.0470 0.066 Uiso 1 calc R
H23C H 0.1042 0.0981 -0.0327 0.066 Uiso 1 calc R
O5 O 0.19510(18) 0.0061(2) 0.05853(15) 0.0307(5) Uani 1 d .
H5O H 0.176(4) -0.036(4) 0.028(3) 0.046 Uiso 1 d .
C24 C 0.3080(4) -0.4478(4) 0.0104(3) 0.0541(11) Uani 1 d .
H24A H 0.3766 -0.4221 0.0511 0.081 Uiso 1 calc R
H24B H 0.2946 -0.5187 0.0259 0.081 Uiso 1 calc R
H24C H 0.2454 -0.4043 0.0141 0.081 Uiso 1 calc R
O6 O 0.3181(3) -0.4453(3) -0.0729(2) 0.0675(9) Uani 1 d .
H6A H 0.3014 -0.3864 -0.0942 0.101 Uiso 1 calc R

loop_
_atom_site_aniso_label
_atom_site_aniso_U_11
_atom_site_aniso_U_22
_atom_site_aniso_U_33
_atom_site_aniso_U_23
_atom_site_aniso_U_13
_atom_site_aniso_U_12
Cu1 0.02441(18) 0.0243(2) 0.01578(17) -0.0013(2) 0.00217(13) 0.0001(2)
S1 0.0229(4) 0.0304(5) 0.0239(4) -0.0077(4) 0.0018(3) 0.0000(4)
O1 0.0211(11) 0.0327(14) 0.0206(13) -0.0075(10) 0.0002(9) -0.0031(10)
O2 0.0611(18) 0.0390(17) 0.0394(16) 0.0024(13) -0.0212(14) 0.0023(15)
O3 0.0392(15) 0.085(2) 0.0613(19) -0.0448(18) 0.0318(14) -0.0296(16)
O4 0.0339(13) 0.0267(14) 0.0360(14) -0.0105(12) 0.0022(11) -0.0004(11)
N1 0.0235(15) 0.0220(17) 0.0212(16) -0.0023(12) 0.0027(12) 0.0003(12)
N2 0.0280(15) 0.0455(19) 0.0239(15) -0.0064(14) 0.0088(12) 0.0006(14)
N3 0.0249(14) 0.0282(16) 0.0187(14) -0.0005(13) 0.0055(11) 0.0027(13)
N4 0.0287(15) 0.0302(17) 0.0311(16) -0.0043(14) 0.0112(13) -0.0013(13)
N5 0.0202(15) 0.0268(16) 0.0151(15) 0.0027(12) 0.0018(12) -0.0002(12)
C1 0.0307(18) 0.028(2) 0.0271(19) -0.0034(16) 0.0004(15) 0.0013(16)
C2 0.0358(19) 0.0229(19) 0.032(2) 0.0045(16) 0.0065(16) 0.0034(16)
C3 0.0324(18) 0.028(2) 0.0268(19) 0.0030(16) 0.0084(15) 0.0070(16)
C4 0.0288(18) 0.032(2) 0.0196(18) 0.0019(16) 0.0022(14) 0.0054(16)
C5 0.0219(17) 0.0245(18) 0.0225(19) -0.0028(15) 0.0080(14) 0.0042(14)
C6 0.0197(16) 0.0273(18) 0.0175(17) 0.0022(14) 0.0012(13) 0.0008(14)
C7 0.0238(17) 0.0240(18) 0.0199(18) -0.0010(14) 0.0052(14) -0.0021(14)
C8 0.0296(18) 0.031(2) 0.0261(19) -0.0036(15) 0.0005(14) -0.0021(16)
C9 0.053(2) 0.040(2) 0.0219(19) -0.0052(17) -0.0037(17) -0.0004(19)
C10 0.054(2) 0.046(2) 0.0241(19) -0.0079(18) 0.0102(18) -0.002(2)
C11 0.042(2) 0.056(3) 0.035(2) -0.0018(19) 0.0172(18) 0.0044(19)
C12 0.0243(17) 0.036(2) 0.0209(18) -0.0053(16) 0.0038(14) 0.0031(16)
C13 0.0287(17) 0.035(2) 0.0193(17) 0.0043(15) 0.0054(14) 0.0047(16)
C14 0.0370(19) 0.032(2) 0.0286(19) 0.0105(16) 0.0151(16) 0.0069(17)
C15 0.0322(18) 0.028(2) 0.0287(19) 0.0002(16) 0.0103(15) -0.0013(16)
C16 0.0247(16) 0.0233(19) 0.0239(17) -0.0005(15) 0.0073(14) 0.0019(15)
C17 0.0229(16) 0.0248(18) 0.0201(16) -0.0001(14) 0.0058(13) 0.0003(15)
C18 0.0259(17) 0.0250(19) 0.0186(17) 0.0015(15) 0.0058(14) 0.0009(15)
C19 0.0301(18) 0.030(2) 0.0262(18) -0.0020(16) 0.0047(14) -0.0022(16)
C20 0.046(2) 0.031(2) 0.033(2) -0.0088(17) 0.0069(17) -0.0065(18)
C21 0.054(2) 0.031(2) 0.036(2) -0.0067(17) 0.0209(19) 0.0018(18)
C22 0.037(2) 0.034(2) 0.042(2) -0.0007(18) 0.0215(17) 0.0037(18)
C23 0.036(2) 0.039(2) 0.053(3) -0.003(2) 0.0049(18) 0.0092(18)
O5 0.0287(11) 0.0306(14) 0.0326(13) -0.0045(13) 0.0084(10) 0.0003(12)
C24 0.072(3) 0.045(3) 0.049(3) -0.006(2) 0.022(2) -0.005(2)
O6 0.109(3) 0.0399(18) 0.060(2) -0.0001(16) 0.034(2) -0.0009(19)

loop_
_atom_type_symbol
_atom_type_description
_atom_type_scat_dispersion_real
_atom_type_scat_dispersion_imag
_atom_type_scat_source
C C 0.0033 0.0016 'International Tables Vol C Tables 4.2.6.8 and 6.1.1.4'
H H 0.0000 0.0000 'International Tables Vol C Tables 4.2.6.8 and 6.1.1.4'
N N 0.0061 0.0033 'International Tables Vol C Tables 4.2.6.8 and 6.1.1.4'
O O 0.0106 0.0060 'International Tables Vol C Tables 4.2.6.8 and 6.1.1.4'
S S 0.1246 0.1234 'International Tables Vol C Tables 4.2.6.8 and 6.1.1.4'
Cu Cu 0.3201 1.2651 'International Tables Vol C Tables 4.2.6.8 and 6.1.1.4'

loop_
_geom_angle_atom_site_label_1
_geom_angle_atom_site_label_2
_geom_angle_atom_site_label_3
_geom_angle
O1 Cu1 N3 96.83(12)
O1 Cu1 N1 95.38(10)
N3 Cu1 N1 162.33(11)
O1 Cu1 N5 168.59(11)
N3 Cu1 N5 83.20(12)
N1 Cu1 N5 82.32(10)
O1 Cu1 O5 97.70(9)
N3 Cu1 O5 100.50(10)
N1 Cu1 O5 90.45(10)
N5 Cu1 O5 93.50(11)
O2 S1 O4 110.42(17)
O2 S1 O3 112.5(2)
O4 S1 O3 110.06(18)
O2 S1 O1 108.62(15)
O4 S1 O1 106.94(14)
O3 S1 O1 108.15(14)
S1 O1 Cu1 131.06(14)
C1 N1 C5 119.1(3)
C1 N1 Cu1 125.9(2)
C5 N1 Cu1 114.9(2)
C11 N2 C7 116.9(3)
C16 N3 C12 119.0(3)
C16 N3 Cu1 115.3(2)
C12 N3 Cu1 125.7(3)
C22 N4 C18 116.6(3)
C6 N5 C17 114.9(3)
C6 N5 Cu1 111.2(2)
C17 N5 Cu1 112.4(2)
N1 C1 C2 122.6(3)
C3 C2 C1 118.7(3)
C2 C3 C4 119.4(3)
C3 C4 C5 119.3(3)
N1 C5 C4 120.8(3)
N1 C5 C6 115.9(3)
C4 C5 C6 123.3(3)
N5 C6 C5 108.3(3)
N5 C6 C7 111.3(3)
C5 C6 C7 111.0(3)
N2 C7 C8 123.4(3)
N2 C7 C6 114.4(3)
C8 C7 C6 122.1(3)
C7 C8 C9 118.0(3)
C10 C9 C8 119.0(3)
C9 C10 C11 119.0(4)
N2 C11 C10 123.7(4)
N3 C12 C13 122.1(3)
C12 C13 C14 118.9(3)
C15 C14 C13 119.4(3)
C14 C15 C16 118.7(3)
N3 C16 C15 121.8(3)
N3 C16 C17 117.0(3)
C15 C16 C17 121.2(3)
N5 C17 C18 111.8(3)
N5 C17 C16 108.8(3)
C18 C17 C16 111.1(3)
N4 C18 C19 123.0(3)
N4 C18 C17 114.8(3)
C19 C18 C17 122.3(3)
C20 C19 C18 119.0(3)
C21 C20 C19 118.8(3)
C20 C21 C22 118.7(3)
N4 C22 C21 123.9(3)
C23 O5 Cu1 121.8(2)

loop_
_geom_bond_atom_site_label_1
_geom_bond_atom_site_label_2
_geom_bond_distance
Cu1 O1 1.932(2)
Cu1 N3 1.972(3)
Cu1 N1 1.989(3)
Cu1 N5 1.989(3)
Cu1 O5 2.278(2)
S1 O2 1.446(3)
S1 O4 1.465(3)
S1 O3 1.472(3)
S1 O1 1.520(2)
N1 C1 1.338(5)
N1 C5 1.348(4)
N2 C11 1.337(5)
N2 C7 1.338(4)
N3 C16 1.338(4)
N3 C12 1.356(4)
N4 C22 1.341(5)
N4 C18 1.344(4)
N5 C6 1.488(4)
N5 C17 1.488(4)
C1 C2 1.376(5)
C2 C3 1.369(5)
C3 C4 1.380(5)
C4 C5 1.388(5)
C5 C6 1.515(5)
C6 C7 1.515(5)
C7 C8 1.382(5)
C8 C9 1.394(5)
C9 C10 1.362(6)
C10 C11 1.371(5)
C12 C13 1.370(5)
C13 C14 1.387(5)
C14 C15 1.383(5)
C15 C16 1.391(5)
C16 C17 1.520(4)
C17 C18 1.516(5)
C18 C19 1.385(5)
C19 C20 1.379(5)
C20 C21 1.374(5)
C21 C22 1.376(5)
C23 O5 1.423(5)
C24 O6 1.366(5)
